data_8104600
loop_
_publ_author_name
'Atio\(glu, Zeliha'
'Keke\,cmuhammed, H\"useyin'

_publ_section_title
;
 The crystal structure of
 (E)-amino(2-(4-methylbenzylidene)hydrazineyl)methaniminium
 4-methylbenzoate, C9H13N4 + C8H7O2 &#x2212;
;
_journal_issue 6
_journal_name_full 'Zeitschrift f\"ur Kristallographie - New Crystal Structures'
_journal_page_first 1333
_journal_page_last 1335
_journal_paper_doi 10.1515/ncrs-2021-0330
_journal_volume 236
_journal_year 2021
_chemical_formula_moiety 'C9 H13 N4, C8 H7 O2'
_chemical_formula_sum 'C17 H20 N4 O2'
_chemical_formula_weight 312.37
_chemical_name_systematic
;
(2E)-1-(diaminomethylidene)-2-[(4-methylphenyl)methylidene]hydrazin-1-ium  
4-methylbenzoic acid
;
_space_group_crystal_system monoclinic
_space_group_IT_number 14
_space_group_name_Hall '-P 2ybc'
_space_group_name_H-M_alt 'P 1 21/c 1'
_atom_sites_solution_hydrogens mixed
_cell_angle_alpha 90
_cell_angle_beta 113.851(16)
_cell_angle_gamma 90
_cell_formula_units_Z 4
_cell_length_a 14.187(15)
_cell_length_b 10.585(11)
_cell_length_c 11.952(13)
_cell_measurement_reflns_used 3348
_cell_measurement_temperature 296(2)
_cell_measurement_theta_max 26.50
_cell_measurement_theta_min 2.48
_cell_volume 1642(3)
_computing_cell_refinement 'SAINT (Bruker, 2012) [1]'
_computing_data_collection 'APEX2 (Bruker, 2012) [1]'
_computing_data_reduction 'SAINT (Bruker, 2012) [1]'
_computing_molecular_graphics 'ORTEP-3 for Windows (Farrugia, 2012) [4]'
_computing_publication_material 'PLATON (Spek, 2009) [5]'
_computing_structure_refinement 'SHELXL2014 (Sheldrick, 2015) [3]'
_computing_structure_solution 'SHELXS97 (Sheldrick, 2008) [2]'
_diffrn_ambient_temperature 296(2)
_diffrn_detector_area_resol_mean 8.3333
_diffrn_measured_fraction_theta_full 0.995
_diffrn_measured_fraction_theta_max 0.994
_diffrn_measurement_device_type
;
Bruker APEX II QUAZAR three-circle diffractometer'
;
_diffrn_measurement_method '\f and \w scans'
_diffrn_radiation_monochromator 'multilayer QUAZAR mirrors'
_diffrn_radiation_type MoK\a
_diffrn_radiation_wavelength 0.71073
_diffrn_reflns_av_R_equivalents 0.0306
_diffrn_reflns_av_unetI/netI 0.0294
_diffrn_reflns_Laue_measured_fraction_full 0.995
_diffrn_reflns_Laue_measured_fraction_max 0.994
_diffrn_reflns_limit_h_max 18
_diffrn_reflns_limit_h_min -17
_diffrn_reflns_limit_k_max 13
_diffrn_reflns_limit_k_min -13
_diffrn_reflns_limit_l_max 15
_diffrn_reflns_limit_l_min -15
_diffrn_reflns_number 13954
_diffrn_reflns_point_group_measured_fraction_full 0.995
_diffrn_reflns_point_group_measured_fraction_max 0.994
_diffrn_reflns_theta_full 25.242
_diffrn_reflns_theta_max 27.478
_diffrn_reflns_theta_min 1.569
_diffrn_source 'microfocus sealed tube'
_diffrn_source_type ImuS
_exptl_absorpt_coefficient_mu 0.086
_exptl_absorpt_correction_T_max 0.7456
_exptl_absorpt_correction_T_min 0.6423
_exptl_absorpt_correction_type multi-scan
_exptl_absorpt_process_details 'SADABS (Bruker, 2012) [1]'
_exptl_crystal_colour colourless
_exptl_crystal_density_diffrn 1.264
_exptl_crystal_description block
_exptl_crystal_F_000 664
_exptl_crystal_size_max 0.190
_exptl_crystal_size_mid 0.152
_exptl_crystal_size_min 0.127
_refine_diff_density_max 0.232
_refine_diff_density_min -0.187
_refine_diff_density_rms 0.036
_refine_ls_extinction_coef .
_refine_ls_extinction_method none
_refine_ls_goodness_of_fit_ref 1.026
_refine_ls_hydrogen_treatment mixed
_refine_ls_matrix_type full
_refine_ls_number_parameters 230
_refine_ls_number_reflns 3738
_refine_ls_number_restraints 0
_refine_ls_restrained_S_all 1.026
_refine_ls_R_factor_all 0.0728
_refine_ls_R_factor_gt 0.0479
_refine_ls_shift/su_max 0.000
_refine_ls_shift/su_mean 0.000
_refine_ls_structure_factor_coef Fsqd
_refine_ls_weighting_details 'w=1/[\s^2^(Fo^2^)+(0.0595P)^2^+0.4728P] where P=(Fo^2^+2Fc^2^)/3'
_refine_ls_weighting_scheme calc
_refine_ls_wR_factor_gt 0.1226
_refine_ls_wR_factor_ref 0.1408
_reflns_Friedel_coverage 0.000
_reflns_Friedel_fraction_full .
_reflns_Friedel_fraction_max .
_reflns_number_gt 2617
_reflns_number_total 3738
_reflns_threshold_expression 'I > 2\s(I)'
_cod_data_source_file suppl_j_ncrs-2021-0330_suppl.cif
_cod_data_source_block BB-02
_cod_original_sg_symbol_H-M 'P 21/c'
_cod_database_code 8104600
_shelx_space_group_comment
;
The symmetry employed for this shelxl refinement is uniquely defined
by the following loop, which should always be used as a source of
symmetry information in preference to the above space-group names.
They are only intended as comments.
;
_shelx_estimated_absorpt_t_min 0.984
_shelx_estimated_absorpt_t_max 0.989

loop_
_space_group_symop_operation_xyz
'x, y, z'
'-x, y+1/2, -z+1/2'
'-x, -y, -z'
'x, -y-1/2, z-1/2'

loop_
_atom_site_label
_atom_site_type_symbol
_atom_site_fract_x
_atom_site_fract_y
_atom_site_fract_z
_atom_site_U_iso_or_equiv
_atom_site_adp_type
_atom_site_occupancy
_atom_site_site_symmetry_order
_atom_site_calc_flag
_atom_site_refinement_flags_posn
_atom_site_refinement_flags_adp
_atom_site_refinement_flags_occupancy
_atom_site_disorder_assembly
_atom_site_disorder_group
C1 C 0.86938(16) 1.0358(2) 0.4897(2) 0.0752(6) Uani 1 1 d . . . . .
H1A H 0.875799 0.989545 0.424033 0.113 Uiso 1 1 calc R U . . .
H1B H 0.932107 1.028461 0.561874 0.113 Uiso 1 1 calc R U . . .
H1C H 0.856407 1.123201 0.467148 0.113 Uiso 1 1 calc R U . . .
C2 C 0.78122(14) 0.98292(18) 0.51473(17) 0.0531(5) Uani 1 1 d . . . . .
C3 C 0.76640(15) 1.0187(2) 0.6183(2) 0.0621(5) Uani 1 1 d . . . . .
H3 H 0.811777 1.075861 0.672612 0.075 Uiso 1 1 calc R U . . .
C4 C 0.68618(15) 0.97140(19) 0.64232(18) 0.0577(5) Uani 1 1 d . . . . .
H4 H 0.677829 0.996996 0.712200 0.069 Uiso 1 1 calc R U . . .
C5 C 0.61778(13) 0.88581(16) 0.56281(15) 0.0455(4) Uani 1 1 d . . . . .
C6 C 0.63275(15) 0.8489(2) 0.45992(17) 0.0568(5) Uani 1 1 d . . . . .
H6 H 0.587864 0.791132 0.405823 0.068 Uiso 1 1 calc R U . . .
C7 C 0.71355(15) 0.8970(2) 0.43687(17) 0.0587(5) Uani 1 1 d . . . . .
H7 H 0.722404 0.870887 0.367459 0.070 Uiso 1 1 calc R U . . .
C8 C 0.53151(13) 0.83450(17) 0.58509(16) 0.0482(4) Uani 1 1 d . . . . .
H8 H 0.488801 0.775051 0.530932 0.058 Uiso 1 1 calc R U . . .
C9 C 0.39977(12) 0.85048(16) 0.77275(14) 0.0413(4) Uani 1 1 d . . . . .
N1 N 0.51275(10) 0.86838(14) 0.67621(13) 0.0455(3) Uani 1 1 d . . . . .
N2 N 0.42814(11) 0.81223(14) 0.68457(14) 0.0458(4) Uani 1 1 d . . . . .
HN2 H 0.3917(15) 0.752(2) 0.6307(18) 0.056(5) Uiso 1 1 d . . . . .
N3 N 0.45274(13) 0.93904(16) 0.85239(15) 0.0524(4) Uani 1 1 d . . . . .
HN3 H 0.4290(16) 0.962(2) 0.909(2) 0.069(6) Uiso 1 1 d . . . . .
HN4 H 0.5082(17) 0.970(2) 0.8464(19) 0.070(7) Uiso 1 1 d . . . . .
N4 N 0.31861(12) 0.79866(17) 0.78045(16) 0.0526(4) Uani 1 1 d . . . . .
HN5 H 0.2835(16) 0.740(2) 0.726(2) 0.061(6) Uiso 1 1 d . . . . .
HN6 H 0.3040(15) 0.8222(19) 0.846(2) 0.062(6) Uiso 1 1 d . . . . .
C10 C -0.01887(17) 0.1763(2) 0.2373(2) 0.0689(6) Uani 1 1 d . . . . .
H10A H -0.077803 0.173381 0.257468 0.103 Uiso 1 1 calc R U . . .
H10B H 0.014108 0.095144 0.252125 0.103 Uiso 1 1 calc R U . . .
H10C H -0.040553 0.197979 0.152488 0.103 Uiso 1 1 calc R U . . .
C11 C 0.05592(13) 0.27439(16) 0.31529(16) 0.0482(4) Uani 1 1 d . . . . .
C12 C 0.04366(14) 0.33101(17) 0.41305(17) 0.0514(4) Uani 1 1 d . . . . .
H12 H -0.011166 0.306817 0.432040 0.062 Uiso 1 1 calc R U . . .
C13 C 0.11115(13) 0.42268(16) 0.48294(16) 0.0463(4) Uani 1 1 d . . . . .
H13 H 0.100970 0.459354 0.547888 0.056 Uiso 1 1 calc R U . . .
C14 C 0.19370(11) 0.46053(14) 0.45742(13) 0.0363(3) Uani 1 1 d . . . . .
C15 C 0.20734(13) 0.40213(16) 0.36109(16) 0.0458(4) Uani 1 1 d . . . . .
H17 H 0.263046 0.424782 0.343162 0.055 Uiso 1 1 calc R U . . .
C16 C 0.13943(14) 0.31094(17) 0.29151(16) 0.0507(4) Uani 1 1 d . . . . .
H16 H 0.150125 0.273318 0.227291 0.061 Uiso 1 1 calc R U . . .
C17 C 0.26092(13) 0.56737(16) 0.52905(14) 0.0422(4) Uani 1 1 d . . . . .
O1 O 0.22962(11) 0.63005(13) 0.59552(12) 0.0644(4) Uani 1 1 d . . . . .
O2 O 0.34371(10) 0.59063(13) 0.51714(12) 0.0581(4) Uani 1 1 d . . . . .

loop_
_atom_site_aniso_label
_atom_site_aniso_U_11
_atom_site_aniso_U_22
_atom_site_aniso_U_33
_atom_site_aniso_U_23
_atom_site_aniso_U_13
_atom_site_aniso_U_12
C1 0.0612(12) 0.0930(17) 0.0816(16) 0.0090(13) 0.0395(12) -0.0048(12)
C2 0.0468(10) 0.0576(11) 0.0576(11) 0.0082(9) 0.0240(8) 0.0041(9)
C3 0.0578(11) 0.0625(12) 0.0718(13) -0.0189(10) 0.0323(10) -0.0164(10)
C4 0.0600(11) 0.0621(12) 0.0588(11) -0.0179(9) 0.0319(9) -0.0107(9)
C5 0.0462(9) 0.0478(9) 0.0443(9) -0.0021(7) 0.0200(8) -0.0001(8)
C6 0.0575(11) 0.0673(12) 0.0460(10) -0.0106(9) 0.0212(9) -0.0102(9)
C7 0.0628(12) 0.0757(13) 0.0462(10) -0.0010(9) 0.0308(9) 0.0014(10)
C8 0.0472(9) 0.0509(10) 0.0456(10) -0.0068(8) 0.0179(8) -0.0064(8)
C9 0.0372(8) 0.0449(9) 0.0385(8) -0.0020(7) 0.0118(7) 0.0019(7)
N1 0.0417(8) 0.0499(8) 0.0455(8) -0.0023(6) 0.0183(6) -0.0026(6)
N2 0.0430(8) 0.0508(9) 0.0449(8) -0.0091(7) 0.0192(6) -0.0083(7)
N3 0.0461(9) 0.0611(10) 0.0492(9) -0.0151(7) 0.0184(7) -0.0083(8)
N4 0.0486(9) 0.0639(10) 0.0484(9) -0.0154(8) 0.0228(7) -0.0117(8)
C10 0.0738(14) 0.0581(12) 0.0638(13) -0.0084(10) 0.0166(11) -0.0209(11)
C11 0.0510(10) 0.0415(9) 0.0463(10) 0.0006(7) 0.0137(8) -0.0059(8)
C12 0.0451(9) 0.0552(11) 0.0588(11) -0.0020(9) 0.0262(8) -0.0098(8)
C13 0.0503(9) 0.0495(10) 0.0463(9) -0.0041(8) 0.0268(8) -0.0013(8)
C14 0.0366(8) 0.0361(8) 0.0337(8) 0.0037(6) 0.0115(6) 0.0024(6)
C15 0.0467(9) 0.0500(10) 0.0475(9) -0.0026(8) 0.0261(8) -0.0050(8)
C16 0.0633(11) 0.0486(10) 0.0453(10) -0.0097(8) 0.0272(9) -0.0047(9)
C17 0.0453(9) 0.0435(9) 0.0326(8) 0.0060(7) 0.0103(7) -0.0019(7)
O1 0.0719(9) 0.0627(9) 0.0559(8) -0.0223(7) 0.0232(7) -0.0101(7)
O2 0.0516(7) 0.0658(8) 0.0532(8) 0.0013(6) 0.0176(6) -0.0181(6)

loop_
_atom_type_symbol
_atom_type_description
_atom_type_scat_dispersion_real
_atom_type_scat_dispersion_imag
_atom_type_scat_source
C C 0.0033 0.0016 'International Tables Vol C Tables 4.2.6.8 and 6.1.1.4'
H H 0.0000 0.0000 'International Tables Vol C Tables 4.2.6.8 and 6.1.1.4'
N N 0.0061 0.0033 'International Tables Vol C Tables 4.2.6.8 and 6.1.1.4'
O O 0.0106 0.0060 'International Tables Vol C Tables 4.2.6.8 and 6.1.1.4'

loop_
_geom_angle_atom_site_label_1
_geom_angle_atom_site_label_2
_geom_angle_atom_site_label_3
_geom_angle
_geom_angle_site_symmetry_1
_geom_angle_site_symmetry_3
C2 C1 H1A 109.5 . .
C2 C1 H1B 109.5 . .
H1A C1 H1B 109.5 . .
C2 C1 H1C 109.5 . .
H1A C1 H1C 109.5 . .
H1B C1 H1C 109.5 . .
C7 C2 C3 117.85(18) . .
C7 C2 C1 121.30(19) . .
C3 C2 C1 120.84(19) . .
C4 C3 C2 121.55(19) . .
C4 C3 H3 119.2 . .
C2 C3 H3 119.2 . .
C3 C4 C5 120.23(18) . .
C3 C4 H4 119.9 . .
C5 C4 H4 119.9 . .
C4 C5 C6 118.47(17) . .
C4 C5 C8 121.66(17) . .
C6 C5 C8 119.87(17) . .
C7 C6 C5 120.72(18) . .
C7 C6 H6 119.6 . .
C5 C6 H6 119.6 . .
C2 C7 C6 121.18(18) . .
C2 C7 H7 119.4 . .
C6 C7 H7 119.4 . .
N1 C8 C5 122.17(17) . .
N1 C8 H8 118.9 . .
C5 C8 H8 118.9 . .
N4 C9 N3 120.14(17) . .
N4 C9 N2 118.84(16) . .
N3 C9 N2 121.02(17) . .
C8 N1 N2 115.46(15) . .
C9 N2 N1 118.43(15) . .
C9 N2 HN2 120.6(12) . .
N1 N2 HN2 121.0(12) . .
C9 N3 HN3 116.9(14) . .
C9 N3 HN4 118.0(14) . .
HN3 N3 HN4 125(2) . .
C9 N4 HN5 119.2(13) . .
C9 N4 HN6 116.9(13) . .
HN5 N4 HN6 123.8(18) . .
C11 C10 H10A 109.5 . .
C11 C10 H10B 109.5 . .
H10A C10 H10B 109.5 . .
C11 C10 H10C 109.5 . .
H10A C10 H10C 109.5 . .
H10B C10 H10C 109.5 . .
C16 C11 C12 117.59(16) . .
C16 C11 C10 120.90(18) . .
C12 C11 C10 121.51(18) . .
C13 C12 C11 121.40(16) . .
C13 C12 H12 119.3 . .
C11 C12 H12 119.3 . .
C12 C13 C14 120.77(17) . .
C12 C13 H13 119.6 . .
C14 C13 H13 119.6 . .
C13 C14 C15 117.93(15) . .
C13 C14 C17 119.40(15) . .
C15 C14 C17 122.57(15) . .
C16 C15 C14 120.94(16) . .
C16 C15 H17 119.5 . .
C14 C15 H17 119.5 . .
C15 C16 C11 121.34(17) . .
C15 C16 H16 119.3 . .
C11 C16 H16 119.3 . .
O1 C17 O2 123.72(17) . .
O1 C17 C14 117.12(16) . .
O2 C17 C14 119.15(16) . .

loop_
_geom_bond_atom_site_label_1
_geom_bond_atom_site_label_2
_geom_bond_distance
_geom_bond_site_symmetry_2
C1 C2 1.507(3) .
C1 H1A 0.9600 .
C1 H1B 0.9600 .
C1 H1C 0.9600 .
C2 C7 1.375(3) .
C2 C3 1.389(3) .
C3 C4 1.376(3) .
C3 H3 0.9300 .
C4 C5 1.386(3) .
C4 H4 0.9300 .
C5 C6 1.386(3) .
C5 C8 1.459(3) .
C6 C7 1.380(3) .
C6 H6 0.9300 .
C7 H7 0.9300 .
C8 N1 1.273(2) .
C8 H8 0.9300 .
C9 N4 1.312(2) .
C9 N3 1.331(2) .
C9 N2 1.334(2) .
N1 N2 1.379(2) .
N2 HN2 0.90(2) .
N3 HN3 0.91(2) .
N3 HN4 0.88(2) .
N4 HN5 0.89(2) .
N4 HN6 0.92(2) .
C10 C11 1.508(3) .
C10 H10A 0.9600 .
C10 H10B 0.9600 .
C10 H10C 0.9600 .
C11 C16 1.381(3) .
C11 C12 1.385(3) .
C12 C13 1.382(3) .
C12 H12 0.9300 .
C13 C14 1.383(2) .
C13 H13 0.9300 .
C14 C15 1.388(2) .
C14 C17 1.504(2) .
C15 C16 1.380(3) .
C15 H17 0.9300 .
C16 H16 0.9300 .
C17 O1 1.247(2) .
C17 O2 1.263(2) .

loop_
_geom_hbond_atom_site_label_D
_geom_hbond_atom_site_label_H
_geom_hbond_atom_site_label_A
_geom_hbond_distance_DH
_geom_hbond_distance_HA
_geom_hbond_distance_DA
_geom_hbond_angle_DHA
_geom_hbond_site_symmetry_A
_geom_hbond_publ_flag
N2 Hn2 O1 0.91(2) 2.52(2) 3.219(4) 134.4(18) . yes
N2 Hn2 O2 0.91(2) 2.12(2) 3.001(4) 166(2) . yes
N3 Hn3 O2 0.90(2) 2.17(2) 2.972(4) 147.6(19) 4_576 yes
N3 Hn4 N1 0.88(3) 2.33(2) 2.677(4) 103.9(16) . yes
N3 Hn4 O2 0.88(3) 2.44(2) 3.115(4) 134.2(18) 2_656 yes
N4 Hn5 O1 0.89(2) 1.85(2) 2.722(4) 167(2) . yes
N4 Hn6 O2 0.92(2) 2.10(2) 2.948(4) 152(2) 4_576 yes
C4 H4 O1 0.93 2.56 3.322(4) 140 2_656 yes

loop_
_geom_torsion_atom_site_label_1
_geom_torsion_atom_site_label_2
_geom_torsion_atom_site_label_3
_geom_torsion_atom_site_label_4
_geom_torsion
_geom_torsion_site_symmetry_1
_geom_torsion_site_symmetry_2
_geom_torsion_site_symmetry_3
_geom_torsion_site_symmetry_4
C7 C2 C3 C4 -0.8(3) . . . .
C1 C2 C3 C4 179.87(19) . . . .
C2 C3 C4 C5 0.2(3) . . . .
C3 C4 C5 C6 0.4(3) . . . .
C3 C4 C5 C8 -179.59(18) . . . .
C4 C5 C6 C7 -0.4(3) . . . .
C8 C5 C6 C7 179.60(17) . . . .
C3 C2 C7 C6 0.8(3) . . . .
C1 C2 C7 C6 -179.86(19) . . . .
C5 C6 C7 C2 -0.2(3) . . . .
C4 C5 C8 N1 2.2(3) . . . .
C6 C5 C8 N1 -177.81(17) . . . .
C5 C8 N1 N2 179.56(15) . . . .
N4 C9 N2 N1 179.17(14) . . . .
N3 C9 N2 N1 -1.2(2) . . . .
C8 N1 N2 C9 -175.12(15) . . . .
C16 C11 C12 C13 1.3(3) . . . .
C10 C11 C12 C13 -178.70(18) . . . .
C11 C12 C13 C14 -0.2(3) . . . .
C12 C13 C14 C15 -1.1(2) . . . .
C12 C13 C14 C17 175.35(16) . . . .
C13 C14 C15 C16 1.3(2) . . . .
C17 C14 C15 C16 -175.03(16) . . . .
C14 C15 C16 C11 -0.2(3) . . . .
C12 C11 C16 C15 -1.1(3) . . . .
C10 C11 C16 C15 178.89(18) . . . .
C13 C14 C17 O1 -10.9(2) . . . .
C15 C14 C17 O1 165.35(16) . . . .
C13 C14 C17 O2 170.64(15) . . . .
C15 C14 C17 O2 -13.1(2) . . . .
